data_4516474
loop_
_publ_author_name
'Hassanein, Khaled'
'Castillo, Oscar'
'G\'omez-Garc\'ia, Carlos J.'
'Zamora, F\'elix'
'Amo-Ochoa, Pilar'

_publ_contact_author
;
 Pilar Amo-Ochoa. Departamento de Quimica Inorganica. 
 Universidad Autonoma de Madrid,
 E-28049 Madrid, Spain
;
_publ_section_title
;
 Asymmetric and Symmetric Dicopper(II) Paddle-Wheel Units with Modified
 Nucleobases
;
_journal_issue 11
_journal_name_full 'Crystal Growth &amp; Design'
_journal_page_first 5485
_journal_paper_doi 10.1021/acs.cgd.5b01110
_journal_volume 15
_journal_year 2015
_chemical_compound_source 'synthesis as described'
_chemical_formula_moiety 'C34 H42 Cu2 N10 O18, C31 H37 Cu2 N9 O18'
_chemical_formula_structural 'C34 H42 Cu2 N10 O18, C31 H37 Cu2 N9 O18'
_chemical_formula_sum 'C65 H79 Cu4 N19 O36'
_chemical_formula_weight 1956.63
_chemical_name_systematic
;
[tetrakis{mu-(thymine-1-acetato-KO:KO&#x00B4;)}bis(dimethylformamide)dicopper(II)]-
[tetrakis{mu-(thymine-1-acetato-KO:KO&#x00B4;)}aqua(dimethylformamide)dicopper(II)] (1/1)-unknown solvate
;
_space_group_IT_number 14
_space_group_name_Hall '-P 2yn'
_space_group_name_H-M_alt 'P 1 21/n 1'
_symmetry_cell_setting monoclinic
_symmetry_Int_Tables_number 14
_symmetry_space_group_name_Hall '-P 2yn'
_symmetry_space_group_name_H-M 'P 1 21/n 1'
_atom_sites_solution_hydrogens geom
_atom_sites_solution_primary direct
_atom_sites_solution_secondary difmap
_audit_creation_method SHELXL97
_cell_angle_alpha 90
_cell_angle_beta 104.450(10)
_cell_angle_gamma 90
_cell_formula_units_Z 4
_cell_length_a 18.997(4)
_cell_length_b 24.852(6)
_cell_length_c 27.646(6)
_cell_measurement_reflns_used 181794
_cell_measurement_temperature 100(2)
_cell_measurement_theta_max 25.337
_cell_measurement_theta_min 1.491
_cell_volume 12639(5)
_computing_cell_refinement 'SAINT V7.68A (Bruker AXS, 2009)'
_computing_data_reduction 'SAINT V7.68A (Bruker AXS, 2009)'
_computing_molecular_graphics 'Ortep-3 (Farrugia, 1997)'
_computing_publication_material 'WinGX (Farrugia, 1999)'
_computing_structure_refinement 'SHELXL-97 (Sheldrick, 1997)'
_computing_structure_solution 'Sir92 (Altomare et al., 1993)'
_diffrn_ambient_temperature 100(2)
_diffrn_detector_area_resol_mean 8.3333
_diffrn_measured_fraction_theta_full 1.000
_diffrn_measured_fraction_theta_max 0.999
_diffrn_measurement_device_type 'SuperNova, Single source at offset), Eos'
_diffrn_radiation_monochromator graphite
_diffrn_radiation_source 'fine-focus sealed tube'
_diffrn_radiation_type MoK\a
_diffrn_radiation_wavelength 0.71073
_diffrn_reflns_av_R_equivalents 0.0756
_diffrn_reflns_av_unetI/netI 0.0692
_diffrn_reflns_limit_h_max 22
_diffrn_reflns_limit_h_min -22
_diffrn_reflns_limit_k_max 29
_diffrn_reflns_limit_k_min -29
_diffrn_reflns_limit_l_max 33
_diffrn_reflns_limit_l_min -33
_diffrn_reflns_number 181794
_diffrn_reflns_theta_full 25.242
_diffrn_reflns_theta_max 25.337
_diffrn_reflns_theta_min 1.491
_diffrn_standards_decay_% 0
_diffrn_standards_interval_count 0
_diffrn_standards_interval_time 0
_diffrn_standards_number 0
_exptl_absorpt_coefficient_mu 0.730
_exptl_absorpt_correction_T_max 0.87
_exptl_absorpt_correction_T_min 0.76
_exptl_absorpt_correction_type multi-scan
_exptl_absorpt_process_details
;
SADABS (Sheldrick, 1996)
;
_exptl_crystal_colour green
_exptl_crystal_density_diffrn 1.028
_exptl_crystal_density_method 'not measured'
_exptl_crystal_description prism
_exptl_crystal_F_000 4024
_exptl_crystal_size_max 0.400
_exptl_crystal_size_mid 0.370
_exptl_crystal_size_min 0.200
_refine_diff_density_max 2.085
_refine_diff_density_min -0.827
_refine_diff_density_rms 0.149
_refine_ls_extinction_method none
_refine_ls_goodness_of_fit_ref 0.966
_refine_ls_hydrogen_treatment constr
_refine_ls_matrix_type full
_refine_ls_number_parameters 1125
_refine_ls_number_reflns 23084
_refine_ls_number_restraints 24
_refine_ls_restrained_S_all 0.965
_refine_ls_R_factor_all 0.1142
_refine_ls_R_factor_gt 0.0770
_refine_ls_shift/su_max 0.001
_refine_ls_shift/su_mean 0.000
_refine_ls_structure_factor_coef Fsqd
_refine_ls_weighting_details 'w=1/[\s^2^(Fo^2^)+(0.1520P)^2^] where P=(Fo^2^+2Fc^2^)/3'
_refine_ls_weighting_scheme calc
_refine_ls_wR_factor_gt 0.2187
_refine_ls_wR_factor_ref 0.2365
_reflns_number_gt 12635
_reflns_number_total 23084
_reflns_threshold_expression >2sigma(I)
_cod_data_source_file cg5b01110_si_002.cif
_cod_data_source_block compound-1
_cod_original_sg_symbol_H-M 'P 21/n'
_cod_database_code 4516474
_platon_squeeze_void_probe_radius 1.20

loop_
_symmetry_equiv_pos_as_xyz
'x, y, z'
'-x+1/2, y+1/2, -z+1/2'
'-x, -y, -z'
'x-1/2, -y-1/2, z-1/2'

loop_
_atom_site_label
_atom_site_type_symbol
_atom_site_fract_x
_atom_site_fract_y
_atom_site_fract_z
_atom_site_U_iso_or_equiv
_atom_site_adp_type
_atom_site_occupancy
_atom_site_site_symmetry_order
_atom_site_calc_flag
_atom_site_refinement_flags_posn
_atom_site_refinement_flags_adp
Cu1 Cu 0.73316(3) 0.90904(3) 0.29621(2) 0.03549(17) Uani 1 1 d . .
Cu2 Cu 0.69101(3) 0.83983(2) 0.22176(2) 0.03204(17) Uani 1 1 d . .
Cu3 Cu 0.38386(3) 0.84413(3) 0.32323(2) 0.03589(18) Uani 1 1 d . .
Cu4 Cu 0.34670(3) 0.91734(3) 0.25154(2) 0.03781(18) Uani 1 1 d . .
N11 N 0.9230(2) 0.7993(2) 0.37167(17) 0.0515(12) Uani 1 1 d . .
C12 C 0.9798(4) 0.8257(4) 0.3623(2) 0.082(2) Uani 1 1 d . .
O12 O 0.9936(3) 0.8282(3) 0.32059(16) 0.113(2) Uani 1 1 d . .
N13 N 1.0236(3) 0.8542(3) 0.40320(18) 0.092(2) Uani 1 1 d . .
H13 H 1.0602 0.8729 0.3978 0.110 Uiso 1 1 calc R U
C14 C 1.0134(3) 0.8549(3) 0.4503(2) 0.0659(19) Uani 1 1 d . .
O14 O 1.0577(2) 0.8792(2) 0.48453(14) 0.0774(15) Uani 1 1 d . .
C15 C 0.9480(3) 0.8312(2) 0.4554(2) 0.0451(14) Uani 1 1 d . .
C16 C 0.9075(3) 0.8052(2) 0.4169(2) 0.0507(15) Uani 1 1 d . .
H16 H 0.8639 0.7893 0.4210 0.061 Uiso 1 1 calc R U
C17 C 0.9312(3) 0.8366(3) 0.5066(2) 0.0610(17) Uani 1 1 d . .
H17A H 0.9698 0.8192 0.5321 0.092 Uiso 1 1 calc R U
H17B H 0.8846 0.8192 0.5057 0.092 Uiso 1 1 calc R U
H17C H 0.9285 0.8747 0.5148 0.092 Uiso 1 1 calc R U
C18 C 0.8720(3) 0.7736(2) 0.3287(2) 0.0506(14) Uani 1 1 d . .
H18A H 0.8451 0.7445 0.3408 0.061 Uiso 1 1 calc R U
H18B H 0.8997 0.7572 0.3065 0.061 Uiso 1 1 calc R U
C19 C 0.8167(3) 0.8154(2) 0.2985(2) 0.0461(13) Uani 1 1 d . .
O191 O 0.81731(18) 0.86125(15) 0.31707(13) 0.0452(9) Uani 1 1 d . .
O192 O 0.77585(19) 0.79707(14) 0.25908(13) 0.0472(9) Uani 1 1 d . .
N21 N 0.7999(3) 0.9426(2) 0.12088(18) 0.0576(14) Uani 1 1 d . .
C22 C 0.8645(4) 0.9243(3) 0.1128(2) 0.0645(18) Uani 1 1 d . .
O22 O 0.9229(3) 0.9266(2) 0.14530(16) 0.0780(14) Uani 1 1 d . .
N23 N 0.8599(3) 0.9037(2) 0.06629(17) 0.0638(15) Uani 1 1 d . .
H23 H 0.9008 0.8926 0.0601 0.077 Uiso 1 1 calc R U
C24 C 0.7983(4) 0.8987(3) 0.0282(2) 0.0579(17) Uani 1 1 d . .
O24 O 0.8011(3) 0.8785(2) -0.01213(14) 0.0770(14) Uani 1 1 d . .
C25 C 0.7308(3) 0.9150(2) 0.0391(2) 0.0538(15) Uani 1 1 d . .
C26 C 0.7360(3) 0.9368(2) 0.0847(2) 0.0555(16) Uani 1 1 d . .
H26 H 0.6926 0.9490 0.0923 0.067 Uiso 1 1 calc R U
C27 C 0.6599(3) 0.9091(3) 0.0000(2) 0.0669(18) Uani 1 1 d . .
H27A H 0.6215 0.9282 0.0109 0.100 Uiso 1 1 calc R U
H27B H 0.6473 0.8709 -0.0047 0.100 Uiso 1 1 calc R U
H27C H 0.6650 0.9244 -0.0316 0.100 Uiso 1 1 calc R U
C28 C 0.8008(3) 0.9667(2) 0.1697(2) 0.0594(17) Uani 1 1 d . .
H28A H 0.7701 0.9994 0.1644 0.071 Uiso 1 1 calc R U
H28B H 0.8511 0.9777 0.1863 0.071 Uiso 1 1 calc R U
C29 C 0.7734(3) 0.9282(2) 0.20385(18) 0.0370(12) Uani 1 1 d . .
O291 O 0.77529(18) 0.94650(14) 0.24666(12) 0.0409(8) Uani 1 1 d . .
O292 O 0.74998(18) 0.88223(14) 0.18715(12) 0.0400(8) Uani 1 1 d . .
N31 N 0.5089(2) 0.96919(18) 0.15032(13) 0.0392(11) Uani 1 1 d . .
C32 C 0.5501(3) 0.9863(2) 0.11818(17) 0.0402(13) Uani 1 1 d . .
O32 O 0.6139(2) 1.00263(15) 0.13366(12) 0.0473(9) Uani 1 1 d . .
N33 N 0.5148(2) 0.98524(16) 0.06898(13) 0.0353(10) Uani 1 1 d . .
H33 H 0.5391 0.9974 0.0480 0.042 Uiso 1 1 calc R U
C34 C 0.4451(3) 0.9673(2) 0.04820(18) 0.0379(12) Uani 1 1 d . .
O34 O 0.41947(19) 0.96828(15) 0.00306(11) 0.0459(9) Uani 1 1 d . .
C35 C 0.4055(3) 0.9482(2) 0.08460(18) 0.0420(13) Uani 1 1 d . .
C36 C 0.4394(3) 0.9504(2) 0.13166(19) 0.0498(15) Uani 1 1 d . .
H36 H 0.4140 0.9380 0.1551 0.060 Uiso 1 1 calc R U
C37 C 0.3292(3) 0.9268(3) 0.0651(2) 0.0692(19) Uani 1 1 d . .
H37A H 0.3134 0.9091 0.0923 0.104 Uiso 1 1 calc R U
H37B H 0.3285 0.9007 0.0384 0.104 Uiso 1 1 calc R U
H37C H 0.2962 0.9566 0.0519 0.104 Uiso 1 1 calc R U
C38 C 0.5425(3) 0.9728(2) 0.20443(16) 0.0462(14) Uani 1 1 d . .
H38A H 0.5624 1.0095 0.2123 0.055 Uiso 1 1 calc R U
H38B H 0.5045 0.9673 0.2228 0.055 Uiso 1 1 calc R U
C39 C 0.6005(3) 0.93388(19) 0.22203(19) 0.0365(12) Uani 1 1 d . .
O391 O 0.64090(18) 0.94648(14) 0.26767(11) 0.0405(8) Uani 1 1 d . .
O392 O 0.61011(17) 0.89434(14) 0.19811(10) 0.0351(8) Uani 1 1 d . .
N41 N 0.6325(2) 0.7867(2) 0.39366(16) 0.0596(15) Uani 1 1 d . .
C42 C 0.7020(3) 0.7635(3) 0.41172(18) 0.0505(16) Uani 1 1 d . .
O42 O 0.73861(19) 0.74824(18) 0.38447(12) 0.0566(11) Uani 1 1 d . .
N43 N 0.7240(2) 0.76269(19) 0.46296(14) 0.0448(11) Uani 1 1 d . .
H43 H 0.7682 0.7504 0.4759 0.054 Uiso 1 1 calc R U
C44 C 0.6855(3) 0.7788(2) 0.49658(19) 0.0437(13) Uani 1 1 d . .
O44 O 0.71247(18) 0.77419(16) 0.54208(12) 0.0473(9) Uani 1 1 d . .
C45 C 0.6137(3) 0.8008(2) 0.4743(2) 0.0480(14) Uani 1 1 d . .
C46 C 0.5921(3) 0.8041(3) 0.4255(2) 0.0543(16) Uani 1 1 d . .
H46 H 0.5458 0.8195 0.4113 0.065 Uiso 1 1 calc R U
C47 C 0.5680(3) 0.8201(3) 0.5101(2) 0.0598(16) Uani 1 1 d . .
H47A H 0.5224 0.8358 0.4907 0.090 Uiso 1 1 calc R U
H47B H 0.5954 0.8472 0.5330 0.090 Uiso 1 1 calc R U
H47C H 0.5573 0.7894 0.5294 0.090 Uiso 1 1 calc R U
C48 C 0.6032(3) 0.7854(3) 0.33980(19) 0.0605(18) Uani 1 1 d . .
H48A H 0.5516 0.7964 0.3319 0.073 Uiso 1 1 calc R U
H48B H 0.6051 0.7479 0.3280 0.073 Uiso 1 1 calc R U
C49 C 0.6442(3) 0.8220(2) 0.31117(18) 0.0438(14) Uani 1 1 d . .
O491 O 0.68112(19) 0.86097(16) 0.33337(12) 0.0462(9) Uani 1 1 d . .
O492 O 0.63603(17) 0.80797(14) 0.26577(12) 0.0410(8) Uani 1 1 d . .
N51 N 0.1507(3) 0.8110(3) 0.1688(2) 0.0807(18) Uani 1 1 d . .
C52 C 0.0928(4) 0.8362(4) 0.1789(3) 0.090(3) Uani 1 1 d . .
O52 O 0.0814(3) 0.8379(3) 0.2210(2) 0.118(2) Uani 1 1 d . .
N53 N 0.0485(4) 0.8634(3) 0.1394(2) 0.094(2) Uani 1 1 d . .
H53 H 0.0109 0.8802 0.1455 0.113 Uiso 1 1 calc R U
C54 C 0.0567(5) 0.8671(4) 0.0900(2) 0.082(2) Uani 1 1 d . .
C64 C 0.2625(3) 0.8929(2) 0.51095(19) 0.0480(14) Uani 1 1 d . .
O54 O 0.0066(3) 0.8819(3) 0.05711(19) 0.111(2) Uani 1 1 d . .
C55 C 0.1197(3) 0.8433(4) 0.0841(2) 0.082(2) Uani 1 1 d . .
C56 C 0.1649(4) 0.8180(3) 0.1226(3) 0.075(2) Uani 1 1 d . .
H56 H 0.2092 0.8040 0.1177 0.090 Uiso 1 1 calc R U
C57 C 0.1387(4) 0.8485(3) 0.0345(3) 0.084(2) Uani 1 1 d . .
H57A H 0.1847 0.8299 0.0360 0.126 Uiso 1 1 calc R U
H57B H 0.1436 0.8866 0.0269 0.126 Uiso 1 1 calc R U
H57C H 0.1001 0.8323 0.0082 0.126 Uiso 1 1 calc R U
C58 C 0.2009(3) 0.7862(3) 0.2125(2) 0.075(2) Uani 1 1 d . .
H58A H 0.2277 0.7564 0.2012 0.090 Uiso 1 1 calc R U
H58B H 0.1728 0.7710 0.2350 0.090 Uiso 1 1 calc R U
C59 C 0.2543(3) 0.8270(3) 0.24057(19) 0.0445(14) Uani 1 1 d . .
O591 O 0.29812(19) 0.80609(16) 0.28209(13) 0.0511(10) Uani 1 1 d . .
O592 O 0.25965(18) 0.87158(17) 0.22582(12) 0.0477(10) Uani 1 1 d . .
N61 N 0.2599(2) 0.94118(18) 0.41937(14) 0.0409(10) Uani 1 1 d . .
C62 C 0.1941(3) 0.9262(2) 0.42778(19) 0.0448(14) Uani 1 1 d . .
O62 O 0.1360(2) 0.9328(2) 0.39722(14) 0.0671(13) Uani 1 1 d . .
N63 N 0.1997(2) 0.9044(2) 0.47385(15) 0.0534(13) Uani 1 1 d . .
H63 H 0.1584 0.8965 0.4811 0.064 Uiso 1 1 calc R U
O64 O 0.2576(2) 0.87245(18) 0.55095(14) 0.0653(12) Uani 1 1 d . .
C65 C 0.3285(3) 0.9079(2) 0.49895(19) 0.0437(13) Uani 1 1 d . .
C66 C 0.3237(3) 0.9317(2) 0.45411(18) 0.0404(12) Uani 1 1 d . .
H66 H 0.3676 0.9424 0.4463 0.048 Uiso 1 1 calc R U
C67 C 0.4002(3) 0.8973(3) 0.5372(2) 0.0564(16) Uani 1 1 d . .
H67A H 0.4405 0.9109 0.5244 0.085 Uiso 1 1 calc R U
H67B H 0.4061 0.8585 0.5432 0.085 Uiso 1 1 calc R U
H67C H 0.4000 0.9157 0.5685 0.085 Uiso 1 1 calc R U
C68 C 0.2610(3) 0.9657(2) 0.37218(17) 0.0419(13) Uani 1 1 d . .
H68A H 0.2870 1.0005 0.3787 0.050 Uiso 1 1 calc R U
H68B H 0.2104 0.9733 0.3535 0.050 Uiso 1 1 calc R U
C69 C 0.2969(2) 0.9315(2) 0.33982(17) 0.0359(12) Uani 1 1 d . .
O691 O 0.32193(17) 0.88710(15) 0.35594(11) 0.0381(8) Uani 1 1 d . .
O692 O 0.30022(17) 0.95314(14) 0.29898(11) 0.0409(8) Uani 1 1 d . .
N71 N 0.5762(2) 0.96103(18) 0.40502(13) 0.0387(10) Uani 1 1 d . .
C72 C 0.5405(3) 0.9724(2) 0.44176(16) 0.0396(13) Uani 1 1 d . .
O72 O 0.47893(19) 0.99068(15) 0.43289(12) 0.0436(9) Uani 1 1 d . .
N73 N 0.5817(2) 0.96236(18) 0.48991(14) 0.0421(11) Uani 1 1 d . .
H73 H 0.5601 0.9685 0.5141 0.051 Uiso 1 1 calc R U
C74 C 0.6536(3) 0.9437(2) 0.50473(18) 0.0434(13) Uani 1 1 d . .
O74 O 0.6824(2) 0.93854(16) 0.54871(13) 0.0567(10) Uani 1 1 d . .
C75 C 0.6847(3) 0.9325(2) 0.4636(2) 0.0500(14) Uani 1 1 d . .
C76 C 0.6449(3) 0.9414(2) 0.4165(2) 0.0508(15) Uani 1 1 d . .
H76 H 0.6664 0.9334 0.3898 0.061 Uiso 1 1 calc R U
C77 C 0.7610(3) 0.9103(3) 0.4760(2) 0.074(2) Uani 1 1 d . .
H77A H 0.7737 0.8995 0.4452 0.111 Uiso 1 1 calc R U
H77B H 0.7639 0.8791 0.4980 0.111 Uiso 1 1 calc R U
H77C H 0.7950 0.9381 0.4930 0.111 Uiso 1 1 calc R U
C78 C 0.5380(3) 0.9742(3) 0.35305(17) 0.0490(15) Uani 1 1 d . .
H78A H 0.5738 0.9737 0.3325 0.059 Uiso 1 1 calc R U
H78B H 0.5189 1.0113 0.3523 0.059 Uiso 1 1 calc R U
C79 C 0.4752(2) 0.9369(2) 0.32876(17) 0.0348(12) Uani 1 1 d . .
O791 O 0.46598(17) 0.89384(14) 0.35282(11) 0.0371(8) Uani 1 1 d . .
O792 O 0.43911(18) 0.95121(15) 0.28725(11) 0.0422(9) Uani 1 1 d . .
N81 N 0.4407(2) 0.7976(2) 0.15079(15) 0.0597(15) Uani 1 1 d . .
C82 C 0.3724(3) 0.7769(3) 0.13288(19) 0.0585(17) Uani 1 1 d . .
O82 O 0.3344(2) 0.7601(2) 0.16085(12) 0.0660(12) Uani 1 1 d . .
N83 N 0.3466(2) 0.7754(2) 0.08192(13) 0.0472(12) Uani 1 1 d . .
H83 H 0.3025 0.7628 0.0698 0.057 Uiso 1 1 calc R U
C84 C 0.3851(3) 0.7925(2) 0.04792(18) 0.0424(13) Uani 1 1 d . .
O84 O 0.35691(18) 0.78918(15) 0.00244(12) 0.0468(9) Uani 1 1 d . .
C85 C 0.4564(3) 0.8137(2) 0.06911(18) 0.0439(13) Uani 1 1 d . .
C86 C 0.4820(3) 0.8146(2) 0.11939(19) 0.0503(15) Uani 1 1 d . .
H86 H 0.5299 0.8273 0.1334 0.060 Uiso 1 1 calc R U
C87 C 0.5016(3) 0.8337(3) 0.0350(2) 0.0592(16) Uani 1 1 d . .
H87A H 0.5462 0.8504 0.0549 0.089 Uiso 1 1 calc R U
H87B H 0.4738 0.8603 0.0117 0.089 Uiso 1 1 calc R U
H87C H 0.5143 0.8034 0.0161 0.089 Uiso 1 1 calc R U
C88 C 0.4717(3) 0.7934(3) 0.20501(18) 0.0589(18) Uani 1 1 d . .
H88A H 0.5237 0.8035 0.2126 0.071 Uiso 1 1 calc R U
H88B H 0.4689 0.7554 0.2152 0.071 Uiso 1 1 calc R U
C89 C 0.4340(3) 0.8283(3) 0.23539(17) 0.0452(14) Uani 1 1 d . .
O891 O 0.44110(18) 0.81330(15) 0.27993(12) 0.0442(9) Uani 1 1 d . .
O892 O 0.40033(19) 0.86997(17) 0.21523(11) 0.0467(10) Uani 1 1 d . .
O1 O 0.7778(2) 0.96382(17) 0.35535(13) 0.0636(11) Uani 1 1 d . U
C1 C 0.8501(4) 0.9672(3) 0.3659(3) 0.100(3) Uani 1 1 d . U
H1 H 0.8752 0.9465 0.3466 0.120 Uiso 1 1 calc R U
N1 N 0.8889(4) 0.9983(3) 0.4023(3) 0.110(2) Uani 1 1 d . U
C1A C 0.9648(5) 1.0049(5) 0.4124(5) 0.198(6) Uani 1 1 d . U
H1A1 H 0.9810 1.0294 0.4407 0.297 Uiso 1 1 calc R U
H1A2 H 0.9886 0.9699 0.4206 0.297 Uiso 1 1 calc R U
H1A3 H 0.9775 1.0198 0.3829 0.297 Uiso 1 1 calc R U
C1B C 0.8512(7) 1.0273(5) 0.4343(4) 0.190(5) Uani 1 1 d . U
H1B1 H 0.8865 1.0482 0.4591 0.285 Uiso 1 1 calc R U
H1B2 H 0.8152 1.0516 0.4138 0.285 Uiso 1 1 calc R U
H1B3 H 0.8267 1.0015 0.4514 0.285 Uiso 1 1 calc R U
O2 O 0.65476(17) 0.78597(14) 0.16048(12) 0.0440(8) Uani 1 1 d . U
C2 C 0.6825(4) 0.7874(3) 0.1250(2) 0.0630(16) Uani 1 1 d . U
H2 H 0.7156 0.8158 0.1242 0.076 Uiso 1 1 calc R U
N2 N 0.6700(4) 0.7518(2) 0.08701(19) 0.0820(16) Uani 1 1 d . U
C2A C 0.7084(6) 0.7571(4) 0.0490(3) 0.144(4) Uani 1 1 d . U
H2A1 H 0.6933 0.7284 0.0243 0.216 Uiso 1 1 calc R U
H2A2 H 0.6975 0.7922 0.0327 0.216 Uiso 1 1 calc R U
H2A3 H 0.7608 0.7543 0.0640 0.216 Uiso 1 1 calc R U
C2B C 0.6240(5) 0.7085(4) 0.0882(4) 0.136(4) Uani 1 1 d . U
H2B1 H 0.6200 0.6863 0.0584 0.204 Uiso 1 1 calc R U
H2B2 H 0.6438 0.6869 0.1182 0.204 Uiso 1 1 calc R U
H2B3 H 0.5758 0.7220 0.0889 0.204 Uiso 1 1 calc R U
O3 O 0.41364(19) 0.78591(16) 0.38193(13) 0.0513(9) Uani 1 1 d . U
C3 C 0.3833(4) 0.7860(3) 0.4159(2) 0.081(2) Uani 1 1 d . U
H3 H 0.3505 0.8144 0.4174 0.097 Uiso 1 1 calc R U
N3 N 0.3938(4) 0.7482(3) 0.4510(2) 0.0856(17) Uani 1 1 d . U
C3A C 0.3573(7) 0.7496(4) 0.4915(3) 0.158(4) Uani 1 1 d . U
H3A1 H 0.3722 0.7185 0.5133 0.237 Uiso 1 1 calc R U
H3A2 H 0.3706 0.7828 0.5108 0.237 Uiso 1 1 calc R U
H3A3 H 0.3046 0.7487 0.4775 0.237 Uiso 1 1 calc R U
C3B C 0.4412(5) 0.7037(3) 0.4485(4) 0.114(3) Uani 1 1 d . U
H3B1 H 0.4433 0.6795 0.4768 0.170 Uiso 1 1 calc R U
H3B2 H 0.4225 0.6841 0.4172 0.170 Uiso 1 1 calc R U
H3B3 H 0.4901 0.7173 0.4497 0.170 Uiso 1 1 calc R U
O1W O 0.3162(2) 0.97767(18) 0.19471(13) 0.0679(12) Uani 1 1 d . .
H1A H 0.3122 1.0095 0.2020 0.102 Uiso 1 1 d . U
H1B H 0.2822 0.9691 0.1695 0.102 Uiso 1 1 d . U

loop_
_atom_site_aniso_label
_atom_site_aniso_U_11
_atom_site_aniso_U_22
_atom_site_aniso_U_33
_atom_site_aniso_U_23
_atom_site_aniso_U_13
_atom_site_aniso_U_12
Cu1 0.0305(3) 0.0522(4) 0.0205(3) -0.0045(3) 0.0004(2) 0.0008(3)
Cu2 0.0241(3) 0.0438(4) 0.0240(3) -0.0022(2) -0.0018(2) -0.0013(3)
Cu3 0.0253(3) 0.0577(4) 0.0214(3) -0.0032(3) -0.0004(2) 0.0008(3)
Cu4 0.0280(3) 0.0681(5) 0.0175(3) 0.0016(3) 0.0059(2) 0.0013(3)
N11 0.018(2) 0.080(4) 0.048(3) 0.006(2) -0.008(2) -0.002(2)
C12 0.057(4) 0.146(7) 0.037(3) -0.003(4) 0.003(3) -0.035(5)
O12 0.075(4) 0.226(7) 0.039(3) -0.016(3) 0.017(2) -0.041(4)
N13 0.048(3) 0.187(7) 0.038(3) 0.002(4) 0.008(2) -0.048(4)
C14 0.050(4) 0.113(6) 0.032(3) 0.011(3) 0.005(3) -0.014(4)
O14 0.051(3) 0.144(4) 0.038(2) 0.000(3) 0.013(2) -0.045(3)
C15 0.019(3) 0.069(4) 0.044(3) 0.015(3) 0.001(2) 0.002(3)
C16 0.025(3) 0.071(4) 0.058(4) 0.008(3) 0.015(3) 0.002(3)
C17 0.042(4) 0.088(5) 0.060(4) 0.005(3) 0.024(3) 0.001(3)
C18 0.030(3) 0.061(4) 0.052(3) 0.001(3) -0.008(3) 0.006(3)
C19 0.027(3) 0.054(4) 0.048(3) -0.005(3) -0.006(2) 0.003(3)
O191 0.032(2) 0.045(2) 0.049(2) -0.0057(18) -0.0082(17) 0.0015(17)
O192 0.035(2) 0.051(2) 0.046(2) -0.0064(17) -0.0079(17) 0.0015(17)
N21 0.071(4) 0.063(3) 0.059(3) -0.009(3) 0.054(3) -0.006(3)
C22 0.072(5) 0.079(5) 0.054(4) 0.007(3) 0.036(4) 0.015(4)
O22 0.079(3) 0.110(4) 0.053(3) -0.013(3) 0.032(3) 0.011(3)
N23 0.064(3) 0.095(4) 0.040(3) -0.003(3) 0.027(3) 0.034(3)
C24 0.074(5) 0.067(4) 0.039(3) 0.012(3) 0.024(3) 0.029(3)
O24 0.093(4) 0.107(4) 0.038(2) 0.007(2) 0.029(2) 0.045(3)
C25 0.068(4) 0.046(3) 0.057(4) 0.009(3) 0.034(3) 0.005(3)
C26 0.059(4) 0.059(4) 0.065(4) -0.004(3) 0.045(4) -0.009(3)
C27 0.067(5) 0.075(5) 0.068(4) 0.002(3) 0.033(4) 0.002(4)
C28 0.070(4) 0.058(4) 0.066(4) -0.019(3) 0.047(3) -0.014(3)
C29 0.026(3) 0.044(3) 0.045(3) -0.012(2) 0.016(2) -0.002(2)
O291 0.037(2) 0.051(2) 0.0349(19) -0.0129(16) 0.0096(16) -0.0034(17)
O292 0.039(2) 0.048(2) 0.0367(18) -0.0082(16) 0.0173(16) -0.0031(17)
N31 0.030(2) 0.068(3) 0.024(2) 0.0159(19) 0.0133(18) 0.026(2)
C32 0.049(4) 0.052(3) 0.026(2) 0.018(2) 0.021(2) 0.026(3)
O32 0.036(2) 0.069(3) 0.038(2) 0.0157(18) 0.0110(17) 0.0107(19)
N33 0.030(2) 0.056(3) 0.0226(19) 0.0143(18) 0.0122(17) 0.010(2)
C34 0.038(3) 0.045(3) 0.034(3) 0.013(2) 0.017(2) 0.015(2)
O34 0.046(2) 0.071(3) 0.0206(17) 0.0172(16) 0.0074(16) 0.0096(19)
C35 0.031(3) 0.065(4) 0.032(3) 0.016(2) 0.011(2) 0.016(3)
C36 0.046(4) 0.071(4) 0.039(3) 0.030(3) 0.024(3) 0.027(3)
C37 0.058(4) 0.096(5) 0.062(4) 0.019(4) 0.028(3) 0.001(4)
C38 0.049(3) 0.069(4) 0.024(2) 0.005(2) 0.016(2) 0.015(3)
C39 0.041(3) 0.029(3) 0.053(3) 0.017(2) 0.037(3) 0.011(2)
O391 0.041(2) 0.060(2) 0.0204(16) -0.0044(15) 0.0084(15) 0.0051(17)
O392 0.0348(19) 0.051(2) 0.0166(15) 0.0032(15) 0.0010(14) -0.0022(17)
N41 0.025(2) 0.114(4) 0.033(2) 0.038(3) -0.004(2) -0.002(3)
C42 0.025(3) 0.093(5) 0.030(3) 0.031(3) -0.001(2) -0.003(3)
O42 0.037(2) 0.106(3) 0.0250(18) 0.025(2) 0.0050(17) 0.005(2)
N43 0.023(2) 0.082(3) 0.026(2) 0.020(2) -0.0009(18) 0.003(2)
C44 0.030(3) 0.063(4) 0.038(3) 0.020(3) 0.009(2) 0.003(3)
O44 0.032(2) 0.075(3) 0.0313(19) 0.0145(18) 0.0013(16) 0.0093(18)
C45 0.032(3) 0.061(4) 0.051(3) 0.030(3) 0.009(3) 0.001(3)
C46 0.024(3) 0.082(4) 0.053(3) 0.034(3) 0.003(3) 0.007(3)
C47 0.038(3) 0.088(5) 0.056(4) 0.013(3) 0.018(3) 0.005(3)
C48 0.030(3) 0.105(5) 0.037(3) 0.035(3) -0.011(2) -0.008(3)
C49 0.026(3) 0.070(4) 0.030(3) 0.024(3) -0.004(2) 0.005(3)
O491 0.036(2) 0.071(3) 0.0269(18) 0.0090(18) -0.0003(16) -0.0024(19)
O492 0.0310(19) 0.051(2) 0.0327(19) 0.0127(16) -0.0078(15) -0.0016(16)
N51 0.051(4) 0.120(5) 0.068(4) -0.022(4) 0.008(3) -0.008(4)
C52 0.076(6) 0.146(8) 0.048(4) 0.006(5) 0.015(4) 0.014(5)
O52 0.113(5) 0.177(6) 0.070(4) 0.003(4) 0.033(3) 0.020(4)
N53 0.082(5) 0.139(6) 0.065(4) -0.009(4) 0.024(4) 0.006(4)
C54 0.085(6) 0.121(7) 0.037(4) -0.009(4) 0.013(4) -0.023(5)
C64 0.040(3) 0.068(4) 0.036(3) 0.000(3) 0.009(3) -0.017(3)
O54 0.093(4) 0.182(6) 0.065(3) 0.004(4) 0.032(3) 0.076(4)
C55 0.024(3) 0.160(8) 0.054(4) 0.027(4) -0.004(3) -0.024(4)
C56 0.056(4) 0.109(6) 0.065(4) -0.021(4) 0.023(4) -0.010(4)
C57 0.074(5) 0.099(6) 0.079(5) -0.013(4) 0.020(4) 0.011(4)
C58 0.035(3) 0.122(6) 0.054(4) 0.008(4) -0.017(3) -0.014(4)
C59 0.034(3) 0.066(4) 0.036(3) -0.017(3) 0.012(2) -0.023(3)
O591 0.032(2) 0.076(3) 0.038(2) -0.0045(19) -0.0059(17) -0.0106(19)
O592 0.029(2) 0.074(3) 0.0337(19) -0.0092(19) -0.0049(16) 0.006(2)
N61 0.034(2) 0.061(3) 0.032(2) 0.000(2) 0.017(2) -0.003(2)
C62 0.033(3) 0.073(4) 0.035(3) -0.003(3) 0.020(3) -0.013(3)
O62 0.037(2) 0.124(4) 0.040(2) 0.010(2) 0.0095(19) -0.017(2)
N63 0.038(3) 0.094(4) 0.033(2) 0.010(2) 0.017(2) -0.019(3)
O64 0.057(3) 0.095(3) 0.044(2) 0.018(2) 0.014(2) -0.022(2)
C65 0.040(3) 0.053(3) 0.043(3) -0.007(3) 0.019(3) -0.003(3)
C66 0.033(3) 0.055(3) 0.037(3) -0.002(2) 0.016(2) -0.007(3)
C67 0.046(4) 0.075(4) 0.050(3) 0.006(3) 0.016(3) 0.005(3)
C68 0.044(3) 0.052(3) 0.035(3) 0.002(2) 0.019(2) -0.002(3)
C69 0.017(2) 0.064(4) 0.027(2) -0.001(2) 0.005(2) -0.006(2)
O691 0.0254(19) 0.060(2) 0.0293(17) 0.0033(17) 0.0082(15) 0.0023(17)
O692 0.035(2) 0.064(2) 0.0246(17) 0.0036(16) 0.0104(15) 0.0032(17)
N71 0.025(2) 0.070(3) 0.024(2) -0.0173(19) 0.0119(17) -0.012(2)
C72 0.042(3) 0.057(3) 0.024(2) -0.016(2) 0.015(2) -0.016(3)
O72 0.030(2) 0.072(3) 0.0328(18) -0.0172(17) 0.0158(16) -0.0110(19)
N73 0.035(2) 0.068(3) 0.027(2) -0.021(2) 0.0135(19) -0.006(2)
C74 0.039(3) 0.057(4) 0.033(3) -0.015(2) 0.005(2) -0.005(3)
O74 0.049(2) 0.073(3) 0.042(2) -0.011(2) 0.0016(19) 0.000(2)
C75 0.035(3) 0.067(4) 0.051(3) -0.022(3) 0.016(3) -0.009(3)
C76 0.035(3) 0.081(4) 0.043(3) -0.023(3) 0.022(3) -0.011(3)
C77 0.048(4) 0.107(6) 0.066(4) -0.019(4) 0.011(3) 0.013(4)
C78 0.042(3) 0.083(4) 0.029(3) -0.012(3) 0.021(2) -0.026(3)
C79 0.025(3) 0.057(3) 0.027(3) -0.013(2) 0.016(2) -0.005(2)
O791 0.0277(19) 0.058(2) 0.0238(16) -0.0068(16) 0.0035(14) -0.0035(16)
O792 0.034(2) 0.071(3) 0.0218(17) 0.0042(16) 0.0071(15) -0.0089(18)
N81 0.028(3) 0.117(4) 0.028(2) -0.032(3) -0.005(2) -0.001(3)
C82 0.038(3) 0.107(5) 0.028(3) -0.023(3) 0.003(3) 0.001(3)
O82 0.044(2) 0.127(4) 0.0259(19) -0.014(2) 0.0069(18) -0.006(2)
N83 0.025(2) 0.094(4) 0.023(2) -0.022(2) 0.0056(18) -0.015(2)
C84 0.029(3) 0.064(4) 0.032(3) -0.017(2) 0.003(2) 0.002(3)
O84 0.039(2) 0.072(3) 0.0287(18) -0.0169(17) 0.0057(16) -0.0079(19)
C85 0.024(3) 0.065(4) 0.040(3) -0.022(3) 0.003(2) -0.004(3)
C86 0.031(3) 0.073(4) 0.046(3) -0.033(3) 0.007(3) -0.005(3)
C87 0.036(3) 0.081(5) 0.061(4) -0.007(3) 0.013(3) -0.015(3)
C88 0.033(3) 0.109(5) 0.025(3) -0.028(3) -0.012(2) 0.015(3)
C89 0.023(3) 0.086(4) 0.020(3) -0.022(3) -0.006(2) -0.001(3)
O891 0.0298(19) 0.065(2) 0.0332(19) -0.0158(17) 0.0001(15) 0.0035(17)
O892 0.032(2) 0.085(3) 0.0210(17) -0.0063(18) 0.0031(15) 0.002(2)
O1 0.072(2) 0.077(3) 0.038(2) -0.023(2) 0.0056(19) -0.001(2)
C1 0.073(2) 0.110(6) 0.105(6) -0.058(4) 0.001(4) -0.010(4)
N1 0.083(3) 0.103(5) 0.117(5) -0.058(4) -0.024(3) 0.010(4)
C1A 0.084(4) 0.184(12) 0.276(15) -0.102(11) -0.047(6) -0.010(7)
C1B 0.224(9) 0.221(13) 0.140(9) -0.114(8) 0.075(8) -0.046(10)
O2 0.0269(19) 0.058(2) 0.0395(17) -0.0079(16) -0.0054(14) -0.0056(17)
C2 0.079(5) 0.065(4) 0.046(3) -0.008(2) 0.016(3) -0.004(3)
N2 0.113(5) 0.077(4) 0.052(3) -0.017(2) 0.014(3) 0.008(3)
C2A 0.236(11) 0.128(8) 0.095(6) -0.028(5) 0.092(7) 0.020(7)
C2B 0.082(6) 0.129(7) 0.202(10) -0.102(7) 0.044(6) -0.032(5)
O3 0.034(2) 0.069(3) 0.0434(19) 0.0070(18) -0.0036(15) -0.0017(19)
C3 0.089(5) 0.098(5) 0.059(4) 0.022(3) 0.027(3) 0.009(4)
N3 0.108(5) 0.086(4) 0.064(3) 0.019(3) 0.024(3) -0.008(3)
C3A 0.280(13) 0.126(8) 0.102(6) 0.025(6) 0.114(7) -0.002(8)
C3B 0.084(6) 0.093(5) 0.164(8) 0.047(5) 0.031(5) -0.002(4)
O1W 0.094(3) 0.085(3) 0.032(2) 0.013(2) 0.030(2) 0.014(3)

loop_
_atom_type_symbol
_atom_type_description
_atom_type_scat_dispersion_real
_atom_type_scat_dispersion_imag
_atom_type_scat_source
C C 0.0033 0.0016 'International Tables Vol C Tables 4.2.6.8 and 6.1.1.4'
H H 0.0000 0.0000 'International Tables Vol C Tables 4.2.6.8 and 6.1.1.4'
N N 0.0061 0.0033 'International Tables Vol C Tables 4.2.6.8 and 6.1.1.4'
O O 0.0106 0.0060 'International Tables Vol C Tables 4.2.6.8 and 6.1.1.4'
Cu Cu 0.3201 1.2651 'International Tables Vol C Tables 4.2.6.8 and 6.1.1.4'

loop_
_geom_angle_atom_site_label_1
_geom_angle_atom_site_label_2
_geom_angle_atom_site_label_3
_geom_angle
O191 Cu1 O391 169.93(14)
O191 Cu1 O291 92.73(15)
O391 Cu1 O291 88.50(14)
O191 Cu1 O491 87.59(15)
O391 Cu1 O491 89.04(14)
O291 Cu1 O491 167.41(14)
O191 Cu1 O1 91.27(16)
O391 Cu1 O1 98.59(15)
O291 Cu1 O1 94.48(15)
O491 Cu1 O1 98.09(16)
O191 Cu1 Cu2 84.33(10)
O391 Cu1 Cu2 85.94(10)
O291 Cu1 Cu2 82.18(9)
O491 Cu1 Cu2 85.33(11)
O1 Cu1 Cu2 174.33(12)
O292 Cu2 O492 169.33(14)
O292 Cu2 O192 93.02(15)
O492 Cu2 O192 87.16(14)
O292 Cu2 O392 87.88(14)
O492 Cu2 O392 89.51(13)
O192 Cu2 O392 166.65(13)
O292 Cu2 O2 93.47(14)
O492 Cu2 O2 97.08(14)
O192 Cu2 O2 97.81(14)
O392 Cu2 O2 95.42(13)
O292 Cu2 Cu1 86.05(10)
O492 Cu2 Cu1 83.36(10)
O192 Cu2 Cu1 83.98(10)
O392 Cu2 Cu1 82.79(9)
O2 Cu2 Cu1 178.17(10)
O891 Cu3 O691 167.90(15)
O891 Cu3 O591 87.99(15)
O691 Cu3 O591 91.30(15)
O891 Cu3 O791 89.78(14)
O691 Cu3 O791 88.37(13)
O591 Cu3 O791 167.77(15)
O891 Cu3 O3 96.70(15)
O691 Cu3 O3 95.36(14)
O591 Cu3 O3 97.86(15)
O791 Cu3 O3 94.34(14)
O891 Cu3 Cu4 84.07(11)
O691 Cu3 Cu4 83.86(10)
O591 Cu3 Cu4 82.58(11)
O791 Cu3 Cu4 85.23(10)
O3 Cu3 Cu4 179.12(11)
O692 Cu4 O792 87.99(14)
O692 Cu4 O892 167.86(15)
O792 Cu4 O892 90.07(14)
O692 Cu4 O592 91.46(14)
O792 Cu4 O592 168.41(16)
O892 Cu4 O592 88.05(15)
O692 Cu4 O1W 95.06(14)
O792 Cu4 O1W 96.44(16)
O892 Cu4 O1W 97.07(15)
O592 Cu4 O1W 95.14(17)
O692 Cu4 Cu3 83.81(10)
O792 Cu4 Cu3 83.18(10)
O892 Cu4 Cu3 84.06(11)
O592 Cu4 Cu3 85.25(12)
O1W Cu4 Cu3 178.81(11)
C12 N11 C16 119.5(5)
C12 N11 C18 116.9(5)
C16 N11 C18 122.5(5)
O12 C12 N11 124.6(6)
O12 C12 N13 119.8(6)
N11 C12 N13 115.5(5)
C14 N13 C12 125.1(5)
C14 N13 H13 117.4
C12 N13 H13 117.4
O14 C14 N13 120.0(6)
O14 C14 C15 124.5(5)
N13 C14 C15 115.3(5)
C16 C15 C14 118.3(5)
C16 C15 C17 125.1(5)
C14 C15 C17 116.5(5)
C15 C16 N11 125.4(5)
C15 C16 H16 117.3
N11 C16 H16 117.3
C15 C17 H17A 109.5
C15 C17 H17B 109.5
H17A C17 H17B 109.5
C15 C17 H17C 109.5
H17A C17 H17C 109.5
H17B C17 H17C 109.5
N11 C18 C19 111.1(5)
N11 C18 H18A 109.4
C19 C18 H18A 109.4
N11 C18 H18B 109.4
C19 C18 H18B 109.4
H18A C18 H18B 108.0
O191 C19 O192 128.9(5)
O191 C19 C18 116.8(4)
O192 C19 C18 114.2(5)
C19 O191 Cu1 120.6(3)
C19 O192 Cu2 120.1(3)
C26 N21 C22 120.5(5)
C26 N21 C28 121.1(5)
C22 N21 C28 118.4(6)
O22 C22 N23 122.2(6)
O22 C22 N21 122.5(6)
N23 C22 N21 115.3(6)
C22 N23 C24 126.7(5)
C22 N23 H23 116.6
C24 N23 H23 116.6
O24 C24 N23 120.6(5)
O24 C24 C25 122.7(6)
N23 C24 C25 116.5(5)
C26 C25 C24 116.3(6)
C26 C25 C27 123.5(5)
C24 C25 C27 120.2(5)
C25 C26 N21 124.5(5)
C25 C26 H26 117.7
N21 C26 H26 117.7
C25 C27 H27A 109.5
C25 C27 H27B 109.5
H27A C27 H27B 109.5
C25 C27 H27C 109.5
H27A C27 H27C 109.5
H27B C27 H27C 109.5
N21 C28 C29 112.6(5)
N21 C28 H28A 109.1
C29 C28 H28A 109.1
N21 C28 H28B 109.1
C29 C28 H28B 109.1
H28A C28 H28B 107.8
O291 C29 O292 126.2(5)
O291 C29 C28 115.0(4)
O292 C29 C28 118.8(4)
C29 O291 Cu1 123.9(3)
C29 O292 Cu2 119.9(3)
C36 N31 C32 120.4(4)
C36 N31 C38 122.3(4)
C32 N31 C38 117.3(4)
O32 C32 N33 123.0(4)
O32 C32 N31 122.3(4)
N33 C32 N31 114.6(5)
C32 N33 C34 127.3(4)
C32 N33 H33 116.3
C34 N33 H33 116.3
O34 C34 N33 121.0(4)
O34 C34 C35 124.2(5)
N33 C34 C35 114.8(4)
C36 C35 C34 117.4(5)
C36 C35 C37 124.2(5)
C34 C35 C37 118.4(4)
C35 C36 N31 125.4(5)
C35 C36 H36 117.3
N31 C36 H36 117.3
C35 C37 H37A 109.5
C35 C37 H37B 109.5
H37A C37 H37B 109.5
C35 C37 H37C 109.5
H37A C37 H37C 109.5
H37B C37 H37C 109.5
C39 C38 N31 113.5(4)
C39 C38 H38A 108.9
N31 C38 H38A 108.9
C39 C38 H38B 108.9
N31 C38 H38B 108.9
H38A C38 H38B 107.7
O392 C39 O391 124.7(4)
O392 C39 C38 123.8(5)
O391 C39 C38 111.5(4)
C39 O391 Cu1 120.7(3)
C39 O392 Cu2 124.4(3)
C46 N41 C42 121.6(4)
C46 N41 C48 122.1(5)
C42 N41 C48 115.9(5)
O42 C42 N43 124.4(5)
O42 C42 N41 122.7(4)
N43 C42 N41 112.8(5)
C42 N43 C44 127.9(4)
C42 N43 H43 116.0
C44 N43 H43 116.0
O44 C44 N43 120.2(5)
O44 C44 C45 124.7(5)
N43 C44 C45 115.1(4)
C46 C45 C44 118.5(5)
C46 C45 C47 123.9(5)
C44 C45 C47 117.5(5)
C45 C46 N41 123.9(5)
C45 C46 H46 118.0
N41 C46 H46 118.0
C45 C47 H47A 109.5
C45 C47 H47B 109.5
H47A C47 H47B 109.5
C45 C47 H47C 109.5
H47A C47 H47C 109.5
H47B C47 H47C 109.5
N41 C48 C49 113.6(5)
N41 C48 H48A 108.8
C49 C48 H48A 108.8
N41 C48 H48B 108.8
C49 C48 H48B 108.8
H48A C48 H48B 107.7
O491 C49 O492 127.3(5)
O491 C49 C48 119.7(5)
O492 C49 C48 113.0(5)
C49 O491 Cu1 119.8(3)
C49 O492 Cu2 123.3(3)
C52 N51 C56 119.3(7)
C52 N51 C58 114.7(6)
C56 N51 C58 125.0(6)
O52 C52 N51 123.5(8)
O52 C52 N53 120.9(8)
N51 C52 N53 115.5(6)
C52 N53 C54 127.2(7)
C52 N53 H53 116.4
C54 N53 H53 116.4
O54 C54 C55 126.1(6)
O54 C54 N53 119.6(8)
C55 C54 N53 113.2(7)
O64 C64 N63 120.0(5)
O64 C64 C65 125.4(5)
N63 C64 C65 114.6(5)
C56 C55 C54 120.4(7)
C56 C55 C57 120.7(7)
C54 C55 C57 118.8(6)
C55 C56 N51 123.9(7)
C55 C56 H56 118.1
N51 C56 H56 118.1
C55 C57 H57A 109.5
C55 C57 H57B 109.5
H57A C57 H57B 109.5
C55 C57 H57C 109.5
H57A C57 H57C 109.5
H57B C57 H57C 109.5
N51 C58 C59 110.8(6)
N51 C58 H58A 109.5
C59 C58 H58A 109.5
N51 C58 H58B 109.5
C59 C58 H58B 109.5
H58A C58 H58B 108.1
O592 C59 O591 124.4(5)
O592 C59 C58 123.6(5)
O591 C59 C58 111.9(5)
C59 O591 Cu3 123.5(3)
C59 O592 Cu4 122.9(4)
C66 N61 C62 121.1(4)
C66 N61 C68 119.9(4)
C62 N61 C68 119.0(4)
O62 C62 N63 123.1(4)
O62 C62 N61 123.1(5)
N63 C62 N61 113.7(5)
C62 N63 C64 128.5(4)
C62 N63 H63 115.8
C64 N63 H63 115.8
C66 C65 C64 117.7(5)
C66 C65 C67 123.7(5)
C64 C65 C67 118.7(5)
C65 C66 N61 124.3(5)
C65 C66 H66 117.8
N61 C66 H66 117.8
C65 C67 H67A 109.5
C65 C67 H67B 109.5
H67A C67 H67B 109.5
C65 C67 H67C 109.5
H67A C67 H67C 109.5
H67B C67 H67C 109.5
N61 C68 C69 114.1(4)
N61 C68 H68A 108.7
C69 C68 H68A 108.7
N61 C68 H68B 108.7
C69 C68 H68B 108.7
H68A C68 H68B 107.6
O691 C69 O692 126.8(5)
O691 C69 C68 118.4(4)
O692 C69 C68 114.7(5)
C69 O691 Cu3 122.5(3)
C69 O692 Cu4 122.2(3)
C76 N71 C72 121.4(4)
C76 N71 C78 121.3(4)
C72 N71 C78 117.2(4)
O72 C72 N71 123.3(4)
O72 C72 N73 122.8(4)
N71 C72 N73 113.9(5)
C72 N73 C74 127.9(4)
C72 N73 H73 116.1
C74 N73 H73 116.1
O74 C74 N73 119.5(5)
O74 C74 C75 127.2(5)
N73 C74 C75 113.4(4)
C76 C75 C74 119.4(5)
C76 C75 C77 123.7(5)
C74 C75 C77 116.9(5)
C75 C76 N71 124.0(5)
C75 C76 H76 118.0
N71 C76 H76 118.0
C75 C77 H77A 109.5
C75 C77 H77B 109.5
H77A C77 H77B 109.5
C75 C77 H77C 109.5
H77A C77 H77C 109.5
H77B C77 H77C 109.5
N71 C78 C79 115.7(4)
N71 C78 H78A 108.3
C79 C78 H78A 108.3
N71 C78 H78B 108.3
C79 C78 H78B 108.3
H78A C78 H78B 107.4
O792 C79 O791 127.0(4)
O792 C79 C78 115.2(5)
O791 C79 C78 117.8(4)
C79 O791 Cu3 119.5(3)
C79 O792 Cu4 124.1(3)
C82 N81 C86 121.7(4)
C82 N81 C88 116.3(5)
C86 N81 C88 121.4(4)
O82 C82 N81 122.8(5)
O82 C82 N83 120.8(5)
N81 C82 N83 116.4(5)
C82 N83 C84 124.9(4)
C82 N83 H83 117.5
C84 N83 H83 117.5
O84 C84 N83 119.9(4)
O84 C84 C85 124.2(5)
N83 C84 C85 115.9(4)
C86 C85 C84 119.0(5)
C86 C85 C87 121.5(5)
C84 C85 C87 119.5(4)
C85 C86 N81 122.0(5)
C85 C86 H86 119.0
N81 C86 H86 119.0
C85 C87 H87A 109.5
C85 C87 H87B 109.5
H87A C87 H87B 109.5
C85 C87 H87C 109.5
H87A C87 H87C 109.5
H87B C87 H87C 109.5
N81 C88 C89 113.7(5)
N81 C88 H88A 108.8
C89 C88 H88A 108.8
N81 C88 H88B 108.8
C89 C88 H88B 108.8
H88A C88 H88B 107.7
O891 C89 O892 126.1(5)
O891 C89 C88 115.0(5)
O892 C89 C88 118.9(5)
C89 O891 Cu3 122.6(3)
C89 O892 Cu4 121.8(3)
C1 O1 Cu1 113.5(4)
O1 C1 N1 123.1(7)
O1 C1 H1 118.4
N1 C1 H1 118.4
C1 N1 C1A 124.2(8)
C1 N1 C1B 118.7(8)
C1A N1 C1B 117.1(8)
N1 C1A H1A1 109.5
N1 C1A H1A2 109.5
H1A1 C1A H1A2 109.5
N1 C1A H1A3 109.5
H1A1 C1A H1A3 109.5
H1A2 C1A H1A3 109.5
N1 C1B H1B1 109.5
N1 C1B H1B2 109.5
H1B1 C1B H1B2 109.5
N1 C1B H1B3 109.5
H1B1 C1B H1B3 109.5
H1B2 C1B H1B3 109.5
C2 O2 Cu2 120.0(4)
O2 C2 N2 125.3(6)
O2 C2 H2 117.4
N2 C2 H2 117.4
C2 N2 C2B 118.6(6)
C2 N2 C2A 119.3(7)
C2B N2 C2A 121.9(7)
N2 C2A H2A1 109.5
N2 C2A H2A2 109.5
H2A1 C2A H2A2 109.5
N2 C2A H2A3 109.5
H2A1 C2A H2A3 109.5
H2A2 C2A H2A3 109.5
N2 C2B H2B1 109.5
N2 C2B H2B2 109.5
H2B1 C2B H2B2 109.5
N2 C2B H2B3 109.5
H2B1 C2B H2B3 109.5
H2B2 C2B H2B3 109.5
C3 O3 Cu3 119.8(4)
O3 C3 N3 123.2(7)
O3 C3 H3 118.4
N3 C3 H3 118.4
C3 N3 C3B 119.3(7)
C3 N3 C3A 121.9(7)
C3B N3 C3A 118.8(7)
N3 C3A H3A1 109.5
N3 C3A H3A2 109.5
H3A1 C3A H3A2 109.5
N3 C3A H3A3 109.5
H3A1 C3A H3A3 109.5
H3A2 C3A H3A3 109.5
N3 C3B H3B1 109.5
N3 C3B H3B2 109.5
H3B1 C3B H3B2 109.5
N3 C3B H3B3 109.5
H3B1 C3B H3B3 109.5
H3B2 C3B H3B3 109.5
Cu4 O1W H1A 121.1
Cu4 O1W H1B 115.9
H1A O1W H1B 110.0

loop_
_geom_bond_atom_site_label_1
_geom_bond_atom_site_label_2
_geom_bond_distance
Cu1 O191 1.959(3)
Cu1 O391 1.967(3)
Cu1 O291 1.982(3)
Cu1 O491 1.992(4)
Cu1 O1 2.134(4)
Cu1 Cu2 2.6484(9)
Cu2 O292 1.953(3)
Cu2 O492 1.958(3)
Cu2 O192 1.990(3)
Cu2 O392 2.031(3)
Cu2 O2 2.134(3)
Cu3 O891 1.963(3)
Cu3 O691 1.968(3)
Cu3 O591 1.979(3)
Cu3 O791 1.998(3)
Cu3 O3 2.142(4)
Cu3 Cu4 2.6530(9)
Cu4 O692 1.967(3)
Cu4 O792 1.975(3)
Cu4 O892 1.986(4)
Cu4 O592 1.987(4)
Cu4 O1W 2.144(4)
N11 C12 1.344(8)
N11 C16 1.362(7)
N11 C18 1.478(7)
C12 O12 1.246(7)
C12 N13 1.415(8)
N13 C14 1.363(7)
N13 H13 0.8800
C14 O14 1.254(7)
C14 C15 1.414(8)
C15 C16 1.316(7)
C15 C17 1.534(7)
C16 H16 0.9500
C17 H17A 0.9800
C17 H17B 0.9800
C17 H17C 0.9800
C18 C19 1.563(7)
C18 H18A 0.9900
C18 H18B 0.9900
C19 O191 1.249(6)
C19 O192 1.255(6)
N21 C26 1.373(7)
N21 C22 1.379(8)
N21 C28 1.473(7)
C22 O22 1.243(8)
C22 N23 1.365(7)
N23 C24 1.371(8)
N23 H23 0.8800
C24 O24 1.236(6)
C24 C25 1.447(8)
C25 C26 1.354(8)
C25 C27 1.508(8)
C26 H26 0.9500
C27 H27A 0.9800
C27 H27B 0.9800
C27 H27C 0.9800
C28 C29 1.523(7)
C28 H28A 0.9900
C28 H28B 0.9900
C29 O291 1.260(5)
C29 O292 1.271(6)
N31 C36 1.374(7)
N31 C32 1.391(6)
N31 C38 1.476(6)
C32 O32 1.248(6)
C32 N33 1.359(6)
N33 C34 1.380(6)
N33 H33 0.8800
C34 O34 1.221(5)
C34 C35 1.476(6)
C35 C36 1.301(7)
C35 C37 1.513(8)
C36 H36 0.9500
C37 H37A 0.9800
C37 H37B 0.9800
C37 H37C 0.9800
C38 C39 1.456(7)
C38 H38A 0.9900
C38 H38B 0.9900
C39 O392 1.223(6)
C39 O391 1.340(6)
N41 C46 1.375(7)
N41 C42 1.413(7)
N41 C48 1.454(6)
C42 O42 1.207(6)
C42 N43 1.373(6)
N43 C44 1.378(6)
N43 H43 0.8800
C44 O44 1.239(6)
C44 C45 1.457(7)
C45 C46 1.312(7)
C45 C47 1.546(7)
C46 H46 0.9500
C47 H47A 0.9800
C47 H47B 0.9800
C47 H47C 0.9800
C48 C49 1.539(7)
C48 H48A 0.9900
C48 H48B 0.9900
C49 O491 1.261(7)
C49 O492 1.274(6)
N51 C52 1.353(9)
N51 C56 1.381(8)
N51 C58 1.474(8)
C52 O52 1.235(8)
C52 N53 1.379(9)
N53 C54 1.415(8)
N53 H53 0.8800
C54 O54 1.199(8)
C54 C55 1.381(10)
C64 O64 1.241(6)
C64 N63 1.394(7)
C64 C65 1.426(7)
C55 C56 1.346(9)
C55 C57 1.508(9)
C56 H56 0.9500
C57 H57A 0.9800
C57 H57B 0.9800
C57 H57C 0.9800
C58 C59 1.506(8)
C58 H58A 0.9900
C58 H58B 0.9900
C59 O592 1.192(6)
C59 O591 1.344(7)
N61 C66 1.366(6)
N61 C62 1.380(6)
N61 C68 1.445(6)
C62 O62 1.222(6)
C62 N63 1.363(6)
N63 H63 0.8800
C65 C66 1.355(7)
C65 C67 1.523(7)
C66 H66 0.9500
C67 H67A 0.9800
C67 H67B 0.9800
C67 H67C 0.9800
C68 C69 1.513(7)
C68 H68A 0.9900
C68 H68B 0.9900
C69 O691 1.239(6)
C69 O692 1.266(5)
N71 C76 1.355(7)
N71 C72 1.384(6)
N71 C78 1.476(6)
C72 O72 1.222(6)
C72 N73 1.388(6)
N73 C74 1.403(6)
N73 H73 0.8800
C74 O74 1.209(6)
C74 C75 1.434(7)
C75 C76 1.350(8)
C75 C77 1.508(8)
C76 H76 0.9500
C77 H77A 0.9800
C77 H77B 0.9800
C77 H77C 0.9800
C78 C79 1.528(7)
C78 H78A 0.9900
C78 H78B 0.9900
C79 O792 1.233(6)
C79 O791 1.294(6)
N81 C82 1.370(7)
N81 C86 1.372(7)
N81 C88 1.471(6)
C82 O82 1.254(7)
C82 N83 1.372(6)
N83 C84 1.392(6)
N83 H83 0.8800
C84 O84 1.240(5)
C84 C85 1.436(7)
C85 C86 1.353(7)
C85 C87 1.511(7)
C86 H86 0.9500
C87 H87A 0.9800
C87 H87B 0.9800
C87 H87C 0.9800
C88 C89 1.508(7)
C88 H88A 0.9900
C88 H88B 0.9900
C89 O891 1.261(6)
C89 O892 1.270(7)
O1 C1 1.334(8)
C1 N1 1.335(8)
C1 H1 0.9500
N1 C1A 1.407(11)
N1 C1B 1.459(11)
C1A H1A1 0.9800
C1A H1A2 0.9800
C1A H1A3 0.9800
C1B H1B1 0.9800
C1B H1B2 0.9800
C1B H1B3 0.9800
O2 C2 1.225(6)
C2 N2 1.347(8)
C2 H2 0.9500
N2 C2B 1.391(10)
N2 C2A 1.426(9)
C2A H2A1 0.9800
C2A H2A2 0.9800
C2A H2A3 0.9800
C2B H2B1 0.9800
C2B H2B2 0.9800
C2B H2B3 0.9800
O3 C3 1.218(7)
C3 N3 1.330(8)
C3 H3 0.9500
N3 C3B 1.437(10)
N3 C3A 1.456(9)
C3A H3A1 0.9800
C3A H3A2 0.9800
C3A H3A3 0.9800
C3B H3B1 0.9800
C3B H3B2 0.9800
C3B H3B3 0.9800
O1W H1A 0.8240
O1W H1B 0.8517

loop_
_geom_hbond_atom_site_label_D
_geom_hbond_atom_site_label_H
_geom_hbond_atom_site_label_A
_geom_hbond_distance_DH
_geom_hbond_distance_HA
_geom_hbond_distance_DA
_geom_hbond_angle_DHA
_geom_hbond_site_symmetry_A
N13 H13 O62 0.88 2.08 2.931(7) 163.8 1_655
C16 H16 O42 0.95 2.56 3.416(7) 150.8 .
C18 H18A O42 0.99 2.60 3.338(7) 131.1 .
N23 H23 O54 0.88 2.05 2.910(7) 165.9 1_655
C26 H26 O32 0.95 2.48 3.384(7) 158.0 .
N33 H33 O34 0.88 1.97 2.846(5) 171.2 3_675
C36 H36 O892 0.95 2.43 3.277(6) 148.4 .
C36 H36 O1W 0.95 2.58 3.318(6) 135.0 .
C38 H38B O792 0.99 2.45 3.411(6) 164.5 .
N43 H43 O84 0.88 1.93 2.802(5) 169.7 4_676
C46 H46 O3 0.95 2.58 3.333(6) 136.8 .
C48 H48A O891 0.99 2.27 3.188(6) 154.2 .
N53 H53 O22 0.88 2.03 2.895(8) 167.8 1_455
C56 H56 O82 0.95 2.62 3.442(9) 145.4 .
C58 H58A O82 0.99 2.55 3.269(8) 129.6 .
N63 H63 O14 0.88 1.99 2.856(6) 169.9 1_455
C66 H66 O72 0.95 2.54 3.472(6) 167.5 .
C68 H68A O74 0.99 2.46 3.230(6) 133.8 3_676
N73 H73 O72 0.88 2.07 2.910(5) 160.2 3_676
C76 H76 O491 0.95 2.44 3.246(6) 142.3 .
C76 H76 O1 0.95 2.64 3.416(7) 139.4 .
C78 H78A O391 0.99 2.54 3.489(6) 161.3 .
N83 H83 O44 0.88 1.92 2.798(5) 172.0 4_575
C86 H86 O392 0.95 2.64 3.457(6) 145.1 .
C86 H86 O2 0.95 2.52 3.273(6) 136.1 .
C88 H88A O492 0.99 2.27 3.175(6) 151.2 .
C1 H1 O191 0.95 2.43 2.954(8) 114.3 .
C1B H1B1 O14 0.98 2.45 3.390(11) 161.7 3_776
C2 H2 O292 0.95 2.37 3.009(7) 124.3 .
C2A H2A1 O64 0.98 2.81 3.349(11) 115.7 4_675
C3 H3 O691 0.95 2.45 3.076(8) 123.6 .
N13 H13 O62 0.88 2.08 2.931(7) 163.8 1_655
C16 H16 O42 0.95 2.56 3.416(7) 150.8 .
C18 H18A O42 0.99 2.60 3.338(7) 131.1 .
N23 H23 O54 0.88 2.05 2.910(7) 165.9 1_655
C26 H26 O32 0.95 2.48 3.384(7) 158.0 .
N33 H33 O34 0.88 1.97 2.846(5) 171.2 3_675
C36 H36 O892 0.95 2.43 3.277(6) 148.4 .
C36 H36 O1W 0.95 2.58 3.318(6) 135.0 .
C38 H38B O792 0.99 2.45 3.411(6) 164.5 .
N43 H43 O84 0.88 1.93 2.802(5) 169.7 4_676
C46 H46 O3 0.95 2.58 3.333(6) 136.8 .
C48 H48A O891 0.99 2.27 3.188(6) 154.2 .
N53 H53 O22 0.88 2.03 2.895(8) 167.8 1_455
C56 H56 O82 0.95 2.62 3.442(9) 145.4 .
C58 H58A O82 0.99 2.55 3.269(8) 129.6 .
N63 H63 O14 0.88 1.99 2.856(6) 169.9 1_455
C66 H66 O72 0.95 2.54 3.472(6) 167.5 .
C68 H68A O74 0.99 2.46 3.230(6) 133.8 3_676
N73 H73 O72 0.88 2.07 2.910(5) 160.2 3_676
C76 H76 O491 0.95 2.44 3.246(6) 142.3 .
C76 H76 O1 0.95 2.64 3.416(7) 139.4 .
C78 H78A O391 0.99 2.54 3.489(6) 161.3 .
N83 H83 O44 0.88 1.92 2.798(5) 172.0 4_575
C86 H86 O392 0.95 2.64 3.457(6) 145.1 .
C86 H86 O2 0.95 2.52 3.273(6) 136.1 .
C88 H88A O492 0.99 2.27 3.175(6) 151.2 .
C1 H1 O191 0.95 2.43 2.954(8) 114.3 .
C1B H1B1 O14 0.98 2.45 3.390(11) 161.7 3_776
C2 H2 O292 0.95 2.37 3.009(7) 124.3 .
C2A H2A1 O64 0.98 2.81 3.349(11) 115.7 4_675
C3 H3 O691 0.95 2.45 3.076(8) 123.6 .

loop_
_platon_squeeze_void_nr
_platon_squeeze_void_average_x
_platon_squeeze_void_average_y
_platon_squeeze_void_average_z
_platon_squeeze_void_volume
_platon_squeeze_void_count_electrons
_platon_squeeze_void_content
1 -0.012 -0.009 -0.002 5354 2226 ' '
